data_2231978
loop_
_publ_author_name
'Hassan, Ibrahim N.'
'Wan Daud, Wan Ramli'
'Yamin, Bohari M.'
'Kassim, Mohammad B.'

_publ_section_title
;
 (<i>E</i>)-2-(3-Cinnamoylthioureido)acetic acid dimethyl sulfoxide
 disolvate
;
_journal_coeditor_code LH5324
_journal_issue 10
_journal_name_full 'Acta Crystallographica Section E'
_journal_page_first o2686
_journal_paper_doi 10.1107/S1600536811036750
_journal_volume 67
_journal_year 2011
_chemical_formula_iupac 'C12 H12 N2 O3 S, 2C2 H6 O S'
_chemical_formula_moiety 'C12 H12 N2 O3 S, 2(C2 H6 O S)'
_chemical_formula_sum 'C16 H24 N2 O5 S3'
_chemical_formula_weight 420.55
_chemical_melting_point 407
_chemical_name_systematic
;
(<i>E</i>)-2-(3-Cinnamoylthioureido)acetic acid dimethyl sulfoxide disolvate
;
_space_group_IT_number 2
_symmetry_cell_setting triclinic
_symmetry_space_group_name_Hall '-P 1'
_symmetry_space_group_name_H-M 'P -1'
_atom_sites_solution_hydrogens geom
_atom_sites_solution_primary direct
_atom_sites_solution_secondary difmap
_audit_creation_method SHELXL-97
_cell_angle_alpha 65.794(8)
_cell_angle_beta 75.603(9)
_cell_angle_gamma 85.484(9)
_cell_formula_units_Z 2
_cell_length_a 7.327(3)
_cell_length_b 12.064(5)
_cell_length_c 13.691(6)
_cell_measurement_temperature 298(2)
_cell_measurement_theta_max 25.02
_cell_measurement_theta_min 1.68
_cell_volume 1068.8(8)
_computing_cell_refinement 'SAINT (Bruker, 2000)'
_computing_data_collection 'SMART (Bruker, 2000)'
_computing_data_reduction 'SAINT (Bruker, 2000)'
_computing_molecular_graphics
;
ORTEPIII (Burnett & Johnson, 1996) and SHELXTL (Sheldrick, 2008)
;
_computing_publication_material
;
SHELXTL (Sheldrick, 2008) and PLATON (Spek, 2009)
;
_computing_structure_refinement 'SHELXL97 (Sheldrick, 2008)'
_computing_structure_solution 'SHELXS97 (Sheldrick, 2008)'
_diffrn_ambient_temperature 298(2)
_diffrn_measured_fraction_theta_full 0.998
_diffrn_measured_fraction_theta_max 0.998
_diffrn_measurement_device_type
;
Bruker SMART APEX CCD
;
_diffrn_measurement_method \w
_diffrn_radiation_monochromator graphite
_diffrn_radiation_source 'fine-focus sealed tube'
_diffrn_radiation_type MoK\a
_diffrn_radiation_wavelength 0.71073
_diffrn_reflns_av_R_equivalents 0.0464
_diffrn_reflns_av_sigmaI/netI 0.0551
_diffrn_reflns_limit_h_max 8
_diffrn_reflns_limit_h_min -8
_diffrn_reflns_limit_k_max 14
_diffrn_reflns_limit_k_min -14
_diffrn_reflns_limit_l_max 16
_diffrn_reflns_limit_l_min -16
_diffrn_reflns_number 10964
_diffrn_reflns_theta_full 25.00
_diffrn_reflns_theta_max 25.02
_diffrn_reflns_theta_min 1.68
_exptl_absorpt_coefficient_mu 0.374
_exptl_absorpt_correction_T_max 0.9358
_exptl_absorpt_correction_T_min 0.8588
_exptl_absorpt_correction_type multi-scan
_exptl_absorpt_process_details '(SADABS; Sheldrick, 1996)'
_exptl_crystal_colour colourless
_exptl_crystal_density_diffrn 1.307
_exptl_crystal_density_method 'not measured'
_exptl_crystal_description block
_exptl_crystal_F_000 444
_exptl_crystal_size_max 0.42
_exptl_crystal_size_mid 0.21
_exptl_crystal_size_min 0.18
_refine_diff_density_max 0.716
_refine_diff_density_min -0.245
_refine_ls_extinction_method none
_refine_ls_goodness_of_fit_ref 1.058
_refine_ls_hydrogen_treatment constr
_refine_ls_matrix_type full
_refine_ls_number_parameters 240
_refine_ls_number_reflns 3774
_refine_ls_number_restraints 0
_refine_ls_restrained_S_all 1.058
_refine_ls_R_factor_all 0.1142
_refine_ls_R_factor_gt 0.0852
_refine_ls_shift/su_max 0.000
_refine_ls_shift/su_mean 0.000
_refine_ls_structure_factor_coef Fsqd
_refine_ls_weighting_details 'calc w=1/[\s^2^(Fo^2^)+(0.1544P)^2^+0.4047P] where P=(Fo^2^+2Fc^2^)/3'
_refine_ls_weighting_scheme calc
_refine_ls_wR_factor_gt 0.2264
_refine_ls_wR_factor_ref 0.2505
_reflns_number_gt 2650
_reflns_number_total 3774
_reflns_threshold_expression I>2\s(I)
_cod_data_source_file lh5324.cif
_cod_data_source_block I
_cod_original_cell_volume 1068.6(8)
_cod_database_code 2231978
_cod_database_fobs_code 2231978

loop_
_symmetry_equiv_pos_as_xyz
'x, y, z'
'-x, -y, -z'

loop_
_atom_site_type_symbol
_atom_site_label
_atom_site_fract_x
_atom_site_fract_y
_atom_site_fract_z
_atom_site_U_iso_or_equiv
_atom_site_adp_type
_atom_site_calc_flag
_atom_site_refinement_flags
_atom_site_occupancy
_atom_site_symmetry_multiplicity
S S1 0.4518(2) 0.84669(10) 0.40846(9) 0.0689(5) Uani d . 1 1
S S2 0.3003(3) 1.64039(11) 0.16460(11) 0.0800(6) Uani d . 1 1
S S3 0.66629(18) 0.58770(10) 0.36710(9) 0.0580(4) Uani d . 1 1
O O1 0.6554(5) 1.1084(3) 0.0515(2) 0.0642(10) Uani d . 1 1
O O2 0.4605(6) 1.3125(3) 0.1829(3) 0.0754(11) Uani d . 1 1
O O3 0.2971(6) 1.3022(3) 0.3467(3) 0.0697(11) Uani d . 1 1
H H3A 0.3008 1.3765 0.3147 0.105 Uiso calc R 1 1
O O4 0.2660(7) 1.5335(3) 0.2747(3) 0.0836(13) Uani d . 1 1
O O5 0.7343(5) 0.6780(3) 0.2502(2) 0.0626(9) Uani d . 1 1
N N1 0.6120(5) 0.9232(3) 0.1959(3) 0.0457(9) Uani d . 1 1
H H1A 0.6309 0.8470 0.2128 0.055 Uiso calc R 1 1
N N2 0.4931(5) 1.0710(3) 0.2566(3) 0.0495(9) Uani d . 1 1
H H2A 0.5327 1.1210 0.1891 0.059 Uiso calc R 1 1
C C1 0.9539(8) 0.8304(6) -0.1493(5) 0.0762(16) Uani d . 1 1
H H1 0.9122 0.7733 -0.0774 0.091 Uiso calc R 1 1
C C2 1.0432(9) 0.7939(8) -0.2298(6) 0.097(2) Uani d . 1 1
H H2 1.0635 0.7115 -0.2118 0.116 Uiso calc R 1 1
C C3 1.1037(10) 0.8736(11) -0.3359(8) 0.116(3) Uani d . 1 1
H H3 1.1623 0.8466 -0.3903 0.139 Uiso calc R 1 1
C C4 1.0773(10) 0.9927(10) -0.3607(5) 0.105(3) Uani d . 1 1
H H4 1.1197 1.0486 -0.4331 0.126 Uiso calc R 1 1
C C5 0.9890(8) 1.0335(7) -0.2812(4) 0.0843(18) Uani d . 1 1
H H5 0.9724 1.1163 -0.2998 0.101 Uiso calc R 1 1
C C6 0.9249(7) 0.9513(5) -0.1739(4) 0.0648(13) Uani d . 1 1
C C7 0.8281(7) 0.9974(5) -0.0920(4) 0.0618(13) Uani d . 1 1
H H7A 0.8061 1.0803 -0.1186 0.074 Uiso calc R 1 1
C C8 0.7671(7) 0.9352(4) 0.0163(4) 0.0608(13) Uani d . 1 1
H H8A 0.7811 0.8514 0.0475 0.073 Uiso calc R 1 1
C C9 0.6774(6) 0.9993(4) 0.0869(3) 0.0492(11) Uani d . 1 1
C C10 0.5195(6) 0.9548(4) 0.2819(3) 0.0444(10) Uani d . 1 1
C C11 0.4015(7) 1.1193(4) 0.3357(3) 0.0491(11) Uani d . 1 1
H H11A 0.4714 1.0991 0.3921 0.059 Uiso calc R 1 1
H H11B 0.2754 1.0838 0.3711 0.059 Uiso calc R 1 1
C C12 0.3910(6) 1.2548(4) 0.2786(3) 0.0492(11) Uani d . 1 1
C C13 0.1632(10) 1.6099(7) 0.0894(5) 0.106(2) Uani d . 1 1
H H13A 0.1832 1.5281 0.0948 0.159 Uiso calc R 1 1
H H13B 0.1992 1.6657 0.0134 0.159 Uiso calc R 1 1
H H13C 0.0324 1.6191 0.1188 0.159 Uiso calc R 1 1
C C14 0.5210(8) 1.6206(5) 0.0879(4) 0.0731(15) Uani d . 1 1
H H14A 0.6180 1.6301 0.1201 0.110 Uiso calc R 1 1
H H14B 0.5404 1.6803 0.0134 0.110 Uiso calc R 1 1
H H14C 0.5254 1.5407 0.0884 0.110 Uiso calc R 1 1
C C15 0.8192(9) 0.6064(6) 0.4402(4) 0.0790(16) Uani d . 1 1
H H15A 0.9473 0.6011 0.4033 0.118 Uiso calc R 1 1
H H15B 0.7928 0.5438 0.5136 0.118 Uiso calc R 1 1
H H15C 0.8011 0.6846 0.4436 0.118 Uiso calc R 1 1
C C16 0.7496(11) 0.4446(5) 0.3663(5) 0.093(2) Uani d . 1 1
H H16A 0.6882 0.4229 0.3220 0.139 Uiso calc R 1 1
H H16B 0.7219 0.3834 0.4403 0.139 Uiso calc R 1 1
H H16C 0.8833 0.4507 0.3360 0.139 Uiso calc R 1 1

loop_
_atom_site_aniso_label
_atom_site_aniso_U_11
_atom_site_aniso_U_22
_atom_site_aniso_U_33
_atom_site_aniso_U_12
_atom_site_aniso_U_13
_atom_site_aniso_U_23
S1 0.1061(11) 0.0398(7) 0.0338(6) 0.0062(6) 0.0081(6) -0.0032(5)
S2 0.1332(14) 0.0414(7) 0.0428(7) 0.0122(7) -0.0026(7) -0.0070(6)
S3 0.0743(8) 0.0416(6) 0.0401(6) 0.0072(5) -0.0023(5) -0.0063(5)
O1 0.101(3) 0.0401(17) 0.0329(16) 0.0086(16) -0.0024(16) -0.0054(13)
O2 0.125(3) 0.0399(17) 0.0402(19) 0.0064(18) 0.0049(19) -0.0102(15)
O3 0.115(3) 0.0444(18) 0.0399(17) 0.0144(19) -0.0037(18) -0.0176(15)
O4 0.148(4) 0.0432(19) 0.0376(18) 0.017(2) 0.000(2) -0.0100(15)
O5 0.100(3) 0.0400(16) 0.0360(17) 0.0079(16) -0.0103(16) -0.0081(14)
N1 0.069(2) 0.0281(16) 0.0323(17) 0.0028(15) -0.0075(16) -0.0075(14)
N2 0.071(2) 0.0331(18) 0.0317(18) 0.0024(16) -0.0019(16) -0.0070(14)
C1 0.076(4) 0.087(4) 0.063(3) 0.011(3) -0.005(3) -0.036(3)
C2 0.079(4) 0.133(6) 0.102(6) 0.017(4) -0.012(4) -0.079(5)
C3 0.078(5) 0.205(10) 0.105(6) -0.006(6) 0.001(4) -0.114(7)
C4 0.087(5) 0.180(9) 0.043(3) -0.043(5) 0.013(3) -0.049(5)
C5 0.083(4) 0.105(5) 0.041(3) -0.022(3) 0.010(3) -0.016(3)
C6 0.061(3) 0.083(4) 0.048(3) 0.002(3) -0.005(2) -0.028(3)
C7 0.080(3) 0.057(3) 0.040(2) 0.002(2) -0.005(2) -0.016(2)
C8 0.080(3) 0.044(3) 0.046(3) 0.002(2) -0.002(2) -0.014(2)
C9 0.066(3) 0.038(2) 0.034(2) 0.0030(19) -0.004(2) -0.0099(18)
C10 0.058(3) 0.036(2) 0.035(2) 0.0030(18) -0.0094(19) -0.0114(17)
C11 0.065(3) 0.044(2) 0.030(2) 0.004(2) -0.0035(19) -0.0121(18)
C12 0.068(3) 0.044(2) 0.035(2) 0.006(2) -0.011(2) -0.0163(19)
C13 0.091(5) 0.121(6) 0.063(4) -0.011(4) -0.010(3) 0.004(4)
C14 0.095(4) 0.069(3) 0.042(3) -0.011(3) -0.011(3) -0.010(2)
C15 0.097(4) 0.079(4) 0.049(3) 0.020(3) -0.015(3) -0.019(3)
C16 0.130(5) 0.037(3) 0.076(4) 0.007(3) 0.008(4) -0.007(3)

loop_
_atom_type_symbol
_atom_type_description
_atom_type_scat_dispersion_real
_atom_type_scat_dispersion_imag
_atom_type_scat_source
C C 0.0033 0.0016 'International Tables Vol C Tables 4.2.6.8 and 6.1.1.4'
H H 0.0000 0.0000 'International Tables Vol C Tables 4.2.6.8 and 6.1.1.4'
N N 0.0061 0.0033 'International Tables Vol C Tables 4.2.6.8 and 6.1.1.4'
O O 0.0106 0.0060 'International Tables Vol C Tables 4.2.6.8 and 6.1.1.4'
S S 0.1246 0.1234 'International Tables Vol C Tables 4.2.6.8 and 6.1.1.4'

loop_
_geom_angle_atom_site_label_1
_geom_angle_atom_site_label_2
_geom_angle_atom_site_label_3
_geom_angle
O4 S2 C14 106.8(3)
O4 S2 C13 105.6(3)
C14 S2 C13 97.0(3)
O5 S3 C15 105.7(3)
O5 S3 C16 104.9(2)
C15 S3 C16 97.7(3)
C12 O3 H3A 109.5
C9 N1 C10 127.7(3)
C9 N1 H1A 116.1
C10 N1 H1A 116.1
C10 N2 C11 123.4(3)
C10 N2 H2A 118.3
C11 N2 H2A 118.3
C2 C1 C6 119.9(6)
C2 C1 H1 120.0
C6 C1 H1 120.0
C1 C2 C3 122.0(8)
C1 C2 H2 119.0
C3 C2 H2 119.0
C4 C3 C2 118.5(6)
C4 C3 H3 120.8
C2 C3 H3 120.8
C3 C4 C5 121.3(7)
C3 C4 H4 119.4
C5 C4 H4 119.4
C4 C5 C6 119.7(7)
C4 C5 H5 120.1
C6 C5 H5 120.1
C1 C6 C5 118.5(5)
C1 C6 C7 123.1(5)
C5 C6 C7 118.4(5)
C8 C7 C6 127.9(5)
C8 C7 H7A 116.0
C6 C7 H7A 116.0
C7 C8 C9 119.9(4)
C7 C8 H8A 120.0
C9 C8 H8A 120.0
O1 C9 N1 122.9(4)
O1 C9 C8 123.3(4)
N1 C9 C8 113.7(4)
N2 C10 N1 116.2(3)
N2 C10 S1 124.2(3)
N1 C10 S1 119.6(3)
N2 C11 C12 109.5(3)
N2 C11 H11A 109.8
C12 C11 H11A 109.8
N2 C11 H11B 109.8
C12 C11 H11B 109.8
H11A C11 H11B 108.2
O2 C12 O3 124.4(4)
O2 C12 C11 124.1(4)
O3 C12 C11 111.5(4)
S2 C13 H13A 109.5
S2 C13 H13B 109.5
H13A C13 H13B 109.5
S2 C13 H13C 109.5
H13A C13 H13C 109.5
H13B C13 H13C 109.5
S2 C14 H14A 109.5
S2 C14 H14B 109.5
H14A C14 H14B 109.5
S2 C14 H14C 109.5
H14A C14 H14C 109.5
H14B C14 H14C 109.5
S3 C15 H15A 109.5
S3 C15 H15B 109.5
H15A C15 H15B 109.5
S3 C15 H15C 109.5
H15A C15 H15C 109.5
H15B C15 H15C 109.5
S3 C16 H16A 109.5
S3 C16 H16B 109.5
H16A C16 H16B 109.5
S3 C16 H16C 109.5
H16A C16 H16C 109.5
H16B C16 H16C 109.5

loop_
_geom_bond_atom_site_label_1
_geom_bond_atom_site_label_2
_geom_bond_distance
S1 C10 1.664(4)
S2 O4 1.506(3)
S2 C14 1.754(6)
S2 C13 1.757(7)
S3 O5 1.501(3)
S3 C15 1.758(6)
S3 C16 1.789(6)
O1 C9 1.215(5)
O2 C12 1.199(5)
O3 C12 1.313(5)
O3 H3A 0.8200
N1 C9 1.375(5)
N1 C10 1.386(5)
N1 H1A 0.8600
N2 C10 1.310(5)
N2 C11 1.434(5)
N2 H2A 0.8600
C1 C2 1.353(8)
C1 C6 1.368(8)
C1 H1 0.9300
C2 C3 1.353(12)
C2 H2 0.9300
C3 C4 1.344(13)
C3 H3 0.9300
C4 C5 1.372(9)
C4 H4 0.9300
C5 C6 1.378(7)
C5 H5 0.9300
C6 C7 1.457(7)
C7 C8 1.331(6)
C7 H7A 0.9300
C8 C9 1.477(6)
C8 H8A 0.9300
C11 C12 1.500(6)
C11 H11A 0.9700
C11 H11B 0.9700
C13 H13A 0.9600
C13 H13B 0.9600
C13 H13C 0.9600
C14 H14A 0.9600
C14 H14B 0.9600
C14 H14C 0.9600
C15 H15A 0.9600
C15 H15B 0.9600
C15 H15C 0.9600
C16 H16A 0.9600
C16 H16B 0.9600
C16 H16C 0.9600

loop_
_geom_hbond_atom_site_label_D
_geom_hbond_atom_site_label_H
_geom_hbond_atom_site_label_A
_geom_hbond_site_symmetry_A
_geom_hbond_distance_DH
_geom_hbond_distance_HA
_geom_hbond_distance_DA
_geom_hbond_angle_DHA
N1 H1A O5 . 0.86 2.02 2.867(5) 167.2
N2 H2A O1 . 0.86 1.94 2.625(4) 136.1
O3 H3A O4 . 0.82 1.76 2.562(5) 166.0
C14 H14C O2 . 0.96 2.54 3.423(8) 153
C14 H14A O5 1_565 0.96 2.43 3.319(7) 154
C15 H15B O4 2_676 0.96 2.58 3.468(7) 153
C16 H16B S1 2_666 0.96 2.85 3.702(7) 148

loop_
_geom_torsion_atom_site_label_1
_geom_torsion_atom_site_label_2
_geom_torsion_atom_site_label_3
_geom_torsion_atom_site_label_4
_geom_torsion
C6 C1 C2 C3 -0.9(10)
C1 C2 C3 C4 1.5(12)
C2 C3 C4 C5 -0.8(12)
C3 C4 C5 C6 -0.3(11)
C2 C1 C6 C5 -0.2(9)
C2 C1 C6 C7 179.3(6)
C4 C5 C6 C1 0.8(9)
C4 C5 C6 C7 -178.7(6)
C1 C6 C7 C8 5.5(9)
C5 C6 C7 C8 -175.0(6)
C6 C7 C8 C9 177.8(5)
C10 N1 C9 O1 -2.1(8)
C10 N1 C9 C8 -179.0(4)
C7 C8 C9 O1 -0.2(8)
C7 C8 C9 N1 176.6(4)
C11 N2 C10 N1 -179.4(4)
C11 N2 C10 S1 -0.1(7)
C9 N1 C10 N2 -0.9(7)
C9 N1 C10 S1 179.8(4)
C10 N2 C11 C12 -178.7(4)
N2 C11 C12 O2 -4.4(7)
N2 C11 C12 O3 175.8(4)

loop_
_cod_related_entry_id
_cod_related_entry_database
_cod_related_entry_code
1 ChemSpider 30657049
